data_1572148
loop_
_publ_author_name
'Kreimer, Lisa N.'
'Hadlington, Terrance J.'

_publ_section_title
;
 Macrocyclic bis-diphosphenes demonstrating bimetallic <i>exo</i>- and
 <i>endo</i>-cyclic binding modes.
;
_journal_issue 35
_journal_name_full 'Chemical science'
_journal_page_first 14154
_journal_page_last 14160
_journal_paper_doi 10.1039/d4sc03516j
_journal_volume 15
_journal_year 2024
_chemical_formula_moiety 'C82 H120 Cl2 Cu2 N8 Ni2 O2 P4'
_chemical_formula_sum 'C82 H120 Cl2 Cu2 N8 Ni2 O2 P4'
_chemical_formula_weight 1689.13
_space_group_crystal_system tetragonal
_space_group_IT_number 88
_space_group_name_Hall '-I 4ad'
_space_group_name_H-M_alt 'I 41/a :2'
_atom_sites_solution_hydrogens geom
_audit_creation_method SHELXL-2018/3
_audit_update_record
;
2024-05-23 deposited with the CCDC.	2024-07-16 downloaded from the CCDC.
;
_cell_angle_alpha 90
_cell_angle_beta 90
_cell_angle_gamma 90
_cell_formula_units_Z 8
_cell_length_a 35.655(5)
_cell_length_b 35.655(5)
_cell_length_c 15.130(3)
_cell_measurement_reflns_used 2000
_cell_measurement_temperature 150(2)
_cell_measurement_theta_max 32.50
_cell_measurement_theta_min 1.92
_cell_volume 19234(5)
_computing_structure_refinement 'SHELXL-2018/3 (Sheldrick, 2018)'
_diffrn_ambient_temperature 150(2)
_diffrn_detector Pilatus300K
_diffrn_detector_area_resol_mean 5.81
_diffrn_measured_fraction_theta_full 0.997
_diffrn_measured_fraction_theta_max 0.997
_diffrn_measurement_device_type 'STOE StadiVari'
_diffrn_measurement_method '\w scans'
_diffrn_radiation_collimation '0.6 mm diameter'
_diffrn_radiation_monochromator 'Graded multilayer mirror'
_diffrn_radiation_type 'Mo K\a'
_diffrn_radiation_wavelength 0.71073
_diffrn_reflns_av_R_equivalents 0.1066
_diffrn_reflns_av_unetI/netI 0.1493
_diffrn_reflns_Laue_measured_fraction_full 0.997
_diffrn_reflns_Laue_measured_fraction_max 0.997
_diffrn_reflns_limit_h_max 43
_diffrn_reflns_limit_h_min -43
_diffrn_reflns_limit_k_max 43
_diffrn_reflns_limit_k_min -38
_diffrn_reflns_limit_l_max 15
_diffrn_reflns_limit_l_min -18
_diffrn_reflns_number 36349
_diffrn_reflns_point_group_measured_fraction_full 0.997
_diffrn_reflns_point_group_measured_fraction_max 0.997
_diffrn_reflns_theta_full 25.242
_diffrn_reflns_theta_max 26.000
_diffrn_reflns_theta_min 2.460
_diffrn_source 'Genix 3D HF Mo'
_diffrn_source_current 1.000
_diffrn_source_power 0.050
_diffrn_source_voltage 50
_exptl_absorpt_coefficient_mu 0.987
_exptl_absorpt_correction_T_max 1.000
_exptl_absorpt_correction_T_min 0.729
_exptl_absorpt_correction_type empirical
_exptl_absorpt_process_details 'STOE X-AREA 1.76'
_exptl_crystal_colour orange
_exptl_crystal_density_diffrn 1.167
_exptl_crystal_description block
_exptl_crystal_F_000 7136
_exptl_crystal_size_max 0.25
_exptl_crystal_size_mid 0.24
_exptl_crystal_size_min 0.19
_platon_squeeze_details
;
The unit cell contains 32 THF molecules which have been treated
as a diffuse contribution to the overall scattering without specific atom
positions by SQUEEZE/PLATON.
;
_refine_diff_density_max 0.402
_refine_diff_density_min -0.359
_refine_diff_density_rms 0.073
_refine_ls_extinction_method none
_refine_ls_goodness_of_fit_ref 0.821
_refine_ls_hydrogen_treatment constr
_refine_ls_matrix_type full
_refine_ls_number_parameters 492
_refine_ls_number_reflns 9424
_refine_ls_number_restraints 12
_refine_ls_restrained_S_all 0.821
_refine_ls_R_factor_all 0.1511
_refine_ls_R_factor_gt 0.0635
_refine_ls_shift/su_max 0.001
_refine_ls_shift/su_mean 0.000
_refine_ls_structure_factor_coef Fsqd
_refine_ls_weighting_details 'w=1/[\s^2^(Fo^2^)+(0.0777P)^2^] where P=(Fo^2^+2Fc^2^)/3'
_refine_ls_weighting_scheme calc
_refine_ls_wR_factor_gt 0.1364
_refine_ls_wR_factor_ref 0.1618
_reflns_Friedel_coverage 0.000
_reflns_number_gt 4012
_reflns_number_total 9424
_reflns_threshold_expression 'I > 2\s(I)'
_cod_data_source_file d4sc03516j2.cif
_cod_data_source_block 4
_cod_depositor_comments 'Adding full bibliography for 1572143--1572150.cif.'
_cod_original_cell_volume 19234(7)
_cod_original_sg_symbol_H-M 'I 41/a'
_cod_database_code 1572148
_shelx_shelxl_version_number 2018/3
_shelx_space_group_comment
;
The symmetry employed for this shelxl refinement is uniquely defined
by the following loop, which should always be used as a source of
symmetry information in preference to the above space-group names.
They are only intended as comments.
;

loop_
_space_group_symop_operation_xyz
'x, y, z'
'-y+3/4, x+1/4, z+1/4'
'-x, -y+1/2, z'
'y+1/4, -x+1/4, z+1/4'
'x+1/2, y+1/2, z+1/2'
'-y+5/4, x+3/4, z+3/4'
'-x+1/2, -y+1, z+1/2'
'y+3/4, -x+3/4, z+3/4'
'-x, -y, -z'
'y-3/4, -x-1/4, -z-1/4'
'x, y-1/2, -z'
'-y-1/4, x-1/4, -z-1/4'
'-x+1/2, -y+1/2, -z+1/2'
'y-1/4, -x+1/4, -z+1/4'
'x+1/2, y, -z+1/2'
'-y+1/4, x+1/4, -z+1/4'

loop_
_atom_site_label
_atom_site_type_symbol
_atom_site_fract_x
_atom_site_fract_y
_atom_site_fract_z
_atom_site_U_iso_or_equiv
_atom_site_adp_type
_atom_site_occupancy
_atom_site_site_symmetry_order
_atom_site_calc_flag
_atom_site_refinement_flags_posn
_atom_site_refinement_flags_adp
_atom_site_refinement_flags_occupancy
_atom_site_disorder_assembly
_atom_site_disorder_group
Cu1 Cu 1.02012(2) 0.51646(2) 0.44210(5) 0.0468(2) Uani 1 1 d . . . . .
Ni1 Ni 0.92523(2) 0.57158(2) 0.51158(5) 0.0503(2) Uani 1 1 d . . . . .
P1 P 0.96128(4) 0.52786(4) 0.46480(10) 0.0426(4) Uani 1 1 d . . . . .
P2 P 1.07448(4) 0.48137(4) 0.40640(10) 0.0463(4) Uani 1 1 d . . . . .
Cl1 Cl 0.92858(6) 0.61275(5) 0.40000(13) 0.0938(7) Uani 1 1 d . . . . .
O1 O 0.99069(9) 0.46419(10) 0.3505(2) 0.0440(9) Uani 1 1 d . . . . .
N3 N 1.02917(12) 0.56597(12) 0.2830(3) 0.0475(12) Uani 1 1 d . . . . .
N1 N 0.90417(13) 0.62979(13) 0.6406(3) 0.0551(13) Uani 1 1 d . . . . .
N4 N 1.05456(13) 0.58698(13) 0.4010(3) 0.0540(13) Uani 1 1 d . . . . .
N2 N 0.85543(13) 0.59974(14) 0.5989(4) 0.0606(14) Uani 1 1 d . . . . .
C6 C 0.93902(14) 0.46054(14) 0.2476(4) 0.0419(13) Uani 1 1 d . . . . .
C8 C 1.00383(15) 0.44150(15) 0.2033(4) 0.0451(14) Uani 1 1 d . . . . .
C9 C 1.03090(16) 0.43505(15) 0.1377(4) 0.0487(15) Uani 1 1 d . . . . .
H9 H 1.022998 0.426517 0.081168 0.058 Uiso 1 1 calc R U . . .
C13 C 1.01621(16) 0.45501(15) 0.2843(4) 0.0457(14) Uani 1 1 d . . . . .
C12 C 1.05395(15) 0.46133(15) 0.3035(4) 0.0461(14) Uani 1 1 d . . . . .
C5 C 0.90221(15) 0.47161(15) 0.2277(4) 0.0481(15) Uani 1 1 d . . . . .
H5 H 0.890635 0.462048 0.175806 0.058 Uiso 1 1 calc R U . . .
C11 C 1.07882(16) 0.45378(15) 0.2366(4) 0.0519(15) Uani 1 1 d . . . . .
H11 H 1.104708 0.457694 0.248308 0.062 Uiso 1 1 calc R U . . .
C3 C 0.90036(14) 0.51102(14) 0.3545(4) 0.0449(14) Uani 1 1 d . . . . .
H3 H 0.886854 0.528396 0.389909 0.054 Uiso 1 1 calc R U . . .
C1 C 0.95448(14) 0.47485(15) 0.3246(4) 0.0420(13) Uani 1 1 d . . . . .
C7 C 0.96147(15) 0.43333(15) 0.1902(4) 0.0485(14) Uani 1 1 d . . . . .
C4 C 0.88252(15) 0.49557(15) 0.2802(4) 0.0464(14) Uani 1 1 d . . . . .
C33 C 1.03370(14) 0.55806(16) 0.3683(4) 0.0453(14) Uani 1 1 d . . . . .
C10 C 1.06899(16) 0.44081(16) 0.1529(4) 0.0506(15) Uani 1 1 d . . . . .
C2 C 0.93689(14) 0.50202(14) 0.3785(4) 0.0415(13) Uani 1 1 d . . . . .
C24 C 0.89338(16) 0.60129(16) 0.5880(4) 0.0523(15) Uani 1 1 d . . . . .
C14 C 0.84163(15) 0.50805(16) 0.2588(4) 0.0534(16) Uani 1 1 d . . . . .
C36 C 1.00481(17) 0.54575(17) 0.2213(4) 0.0552(16) Uani 1 1 d . . . . .
H36 H 0.997871 0.521503 0.250216 0.066 Uiso 1 1 calc R U . . .
C27 C 0.94299(17) 0.64408(17) 0.6470(5) 0.0614(17) Uani 1 1 d . . . . .
H27 H 0.960125 0.623520 0.627214 0.074 Uiso 1 1 calc R U . . .
C25 C 0.87423(17) 0.64611(17) 0.6839(4) 0.0594(17) Uani 1 1 d . . . . .
H25 H 0.875095 0.666393 0.724565 0.071 Uiso 1 1 calc R U . . .
C34 C 1.04746(18) 0.59939(17) 0.2605(5) 0.0637(17) Uani 1 1 d . . . . .
H34 H 1.048118 0.611006 0.204055 0.076 Uiso 1 1 calc R U . . .
C35 C 1.06363(19) 0.61155(18) 0.3338(5) 0.0668(19) Uani 1 1 d . . . . .
H35 H 1.078808 0.633329 0.339188 0.080 Uiso 1 1 calc R U . . .
C19 C 0.95017(16) 0.43653(19) 0.0918(4) 0.0653(18) Uani 1 1 d . . . . .
H19A H 0.923705 0.429692 0.084971 0.098 Uiso 1 1 calc R U . . .
H19B H 0.965707 0.419548 0.056359 0.098 Uiso 1 1 calc R U . . .
H19C H 0.953940 0.462376 0.071603 0.098 Uiso 1 1 calc R U . . .
C26 C 0.84383(19) 0.62754(18) 0.6568(5) 0.0677(19) Uani 1 1 d . . . . .
H26 H 0.818710 0.632489 0.674174 0.081 Uiso 1 1 calc R U . . .
C20 C 1.09701(17) 0.43521(19) 0.0786(4) 0.0638(18) Uani 1 1 d . . . . .
C18 C 0.95374(17) 0.39271(16) 0.2211(5) 0.0650(18) Uani 1 1 d . . . . .
H18A H 0.961697 0.389872 0.282786 0.098 Uiso 1 1 calc R U . . .
H18B H 0.967776 0.375139 0.183906 0.098 Uiso 1 1 calc R U . . .
H18C H 0.926852 0.387383 0.216375 0.098 Uiso 1 1 calc R U . . .
C39 C 1.06355(18) 0.59210(19) 0.4942(4) 0.0690(19) Uani 1 1 d . . . . .
H39 H 1.050081 0.572326 0.528697 0.083 Uiso 1 1 calc R U . . .
C30 C 0.83157(17) 0.5740(2) 0.5491(5) 0.072(2) Uani 1 1 d . . . . .
H30 H 0.847887 0.557905 0.511151 0.087 Uiso 1 1 calc R U . . .
C17 C 0.82703(18) 0.49154(19) 0.1718(5) 0.083(2) Uani 1 1 d . . . . .
H17A H 0.827594 0.464098 0.175045 0.125 Uiso 1 1 calc R U . . .
H17B H 0.842950 0.500004 0.122908 0.125 Uiso 1 1 calc R U . . .
H17C H 0.801215 0.499976 0.161828 0.125 Uiso 1 1 calc R U . . .
C38 C 1.0252(2) 0.53609(18) 0.1362(4) 0.0710(19) Uani 1 1 d . . . . .
H38A H 1.032759 0.559240 0.106242 0.107 Uiso 1 1 calc R U . . .
H38B H 1.008451 0.521687 0.097610 0.107 Uiso 1 1 calc R U . . .
H38C H 1.047471 0.521089 0.149862 0.107 Uiso 1 1 calc R U . . .
C29 C 0.95300(19) 0.65343(19) 0.7409(5) 0.080(2) Uani 1 1 d . . . . .
H29A H 0.937457 0.674369 0.761309 0.120 Uiso 1 1 calc R U . . .
H29B H 0.979519 0.660517 0.744071 0.120 Uiso 1 1 calc R U . . .
H29C H 0.948547 0.631489 0.778440 0.120 Uiso 1 1 calc R U . . .
C37 C 0.96851(18) 0.5670(2) 0.2046(5) 0.076(2) Uani 1 1 d . . . . .
H37A H 0.956970 0.573724 0.261199 0.114 Uiso 1 1 calc R U . . .
H37B H 0.951251 0.551181 0.170733 0.114 Uiso 1 1 calc R U . . .
H37C H 0.973940 0.589908 0.171011 0.114 Uiso 1 1 calc R U . . .
C15 C 0.84047(18) 0.55021(18) 0.2480(5) 0.086(2) Uani 1 1 d . . . . .
H15A H 0.814356 0.558466 0.242612 0.130 Uiso 1 1 calc R U . . .
H15B H 0.854352 0.557350 0.194685 0.130 Uiso 1 1 calc R U . . .
H15C H 0.851961 0.562135 0.299704 0.130 Uiso 1 1 calc R U . . .
C32 C 0.8052(2) 0.5958(2) 0.4901(6) 0.098(3) Uani 1 1 d . . . . .
H32A H 0.789316 0.612135 0.526438 0.147 Uiso 1 1 calc R U . . .
H32B H 0.789363 0.578291 0.456962 0.147 Uiso 1 1 calc R U . . .
H32C H 0.819764 0.611128 0.448763 0.147 Uiso 1 1 calc R U . . .
C16 C 0.81635(18) 0.4964(2) 0.3339(5) 0.101(3) Uani 1 1 d . . . . .
H16A H 0.824462 0.508767 0.388460 0.152 Uiso 1 1 calc R U . . .
H16B H 0.817708 0.469107 0.341562 0.152 Uiso 1 1 calc R U . . .
H16C H 0.790466 0.503636 0.320466 0.152 Uiso 1 1 calc R U . . .
C28 C 0.9483(2) 0.6766(2) 0.5846(5) 0.085(2) Uani 1 1 d . . . . .
H28A H 0.943121 0.668376 0.523980 0.127 Uiso 1 1 calc R U . . .
H28B H 0.974203 0.685620 0.588567 0.127 Uiso 1 1 calc R U . . .
H28C H 0.931049 0.696850 0.600636 0.127 Uiso 1 1 calc R U . . .
C31 C 0.8105(2) 0.5492(2) 0.6125(6) 0.100(3) Uani 1 1 d . . . . .
H31A H 0.828269 0.536639 0.651929 0.150 Uiso 1 1 calc R U . . .
H31B H 0.796307 0.530372 0.579152 0.150 Uiso 1 1 calc R U . . .
H31C H 0.793111 0.564477 0.647499 0.150 Uiso 1 1 calc R U . . .
C40 C 1.1044(2) 0.5874(3) 0.5095(5) 0.124(4) Uani 1 1 d . . . . .
H40A H 1.112655 0.563357 0.485071 0.185 Uiso 1 1 calc R U . . .
H40B H 1.109515 0.587991 0.573178 0.185 Uiso 1 1 calc R U . . .
H40C H 1.118047 0.607873 0.480505 0.185 Uiso 1 1 calc R U . . .
C41 C 1.0495(3) 0.6299(2) 0.5246(5) 0.136(4) Uani 1 1 d . . . . .
H41A H 1.062018 0.649745 0.490879 0.204 Uiso 1 1 calc R U . . .
H41B H 1.054929 0.633090 0.587668 0.204 Uiso 1 1 calc R U . . .
H41C H 1.022330 0.631467 0.515064 0.204 Uiso 1 1 calc R U . . .
C21A C 1.0907(6) 0.3986(5) 0.0307(15) 0.071(6) Uiso 0.421(13) 1 d . . P A 2
H21A H 1.113351 0.391910 -0.002441 0.106 Uiso 0.421(13) 1 calc R U P A 2
H21B H 1.069589 0.401308 -0.010300 0.106 Uiso 0.421(13) 1 calc R U P A 2
H21C H 1.085064 0.378832 0.073679 0.106 Uiso 0.421(13) 1 calc R U P A 2
C23 C 1.1213(6) 0.4702(5) 0.0644(14) 0.157(11) Uani 0.579(13) 1 d . U P A 1
H23A H 1.140343 0.464911 0.019237 0.236 Uiso 0.579(13) 1 calc R U P A 1
H23B H 1.133734 0.476913 0.119960 0.236 Uiso 0.579(13) 1 calc R U P A 1
H23C H 1.105495 0.491039 0.044786 0.236 Uiso 0.579(13) 1 calc R U P A 1
C22 C 1.1274(4) 0.4070(5) 0.1126(10) 0.115(7) Uani 0.579(13) 1 d . . P A 1
H22A H 1.115374 0.383190 0.128582 0.172 Uiso 0.579(13) 1 calc R U P A 1
H22B H 1.139965 0.417473 0.164670 0.172 Uiso 0.579(13) 1 calc R U P A 1
H22C H 1.145944 0.402516 0.065944 0.172 Uiso 0.579(13) 1 calc R U P A 1
C23A C 1.0876(4) 0.4674(4) 0.0054(10) 0.051(5) Uiso 0.421(13) 1 d . . P A 2
H23D H 1.092264 0.492223 0.030957 0.077 Uiso 0.421(13) 1 calc R U P A 2
H23E H 1.061269 0.465457 -0.012330 0.077 Uiso 0.421(13) 1 calc R U P A 2
H23F H 1.103726 0.463855 -0.046433 0.077 Uiso 0.421(13) 1 calc R U P A 2
C22A C 1.1360(5) 0.4414(6) 0.1054(13) 0.073(6) Uiso 0.421(13) 1 d . . P A 2
H22D H 1.137912 0.465069 0.137908 0.109 Uiso 0.421(13) 1 calc R U P A 2
H22E H 1.151996 0.442481 0.052745 0.109 Uiso 0.421(13) 1 calc R U P A 2
H22F H 1.144245 0.420695 0.143400 0.109 Uiso 0.421(13) 1 calc R U P A 2
C21 C 1.0822(4) 0.4184(11) 0.0000(12) 0.23(2) Uani 0.579(13) 1 d . U P A 1
H21D H 1.069187 0.395114 0.015249 0.345 Uiso 0.579(13) 1 calc R U P A 1
H21E H 1.102744 0.412964 -0.041007 0.345 Uiso 0.579(13) 1 calc R U P A 1
H21F H 1.064500 0.435803 -0.028012 0.345 Uiso 0.579(13) 1 calc R U P A 1

loop_
_atom_site_aniso_label
_atom_site_aniso_U_11
_atom_site_aniso_U_22
_atom_site_aniso_U_33
_atom_site_aniso_U_23
_atom_site_aniso_U_13
_atom_site_aniso_U_12
Cu1 0.0431(4) 0.0491(4) 0.0481(5) -0.0002(3) -0.0031(3) 0.0019(3)
Ni1 0.0485(4) 0.0519(5) 0.0504(5) -0.0034(4) -0.0036(4) 0.0115(4)
P1 0.0399(8) 0.0454(8) 0.0424(9) -0.0006(7) -0.0042(7) 0.0027(7)
P2 0.0392(8) 0.0539(9) 0.0459(10) -0.0041(7) -0.0022(7) 0.0042(7)
Cl1 0.1416(18) 0.0741(12) 0.0656(13) 0.0121(10) 0.0112(12) 0.0525(12)
O1 0.038(2) 0.053(2) 0.041(2) -0.0065(19) -0.0039(18) 0.0040(17)
N3 0.047(3) 0.051(3) 0.044(3) -0.001(2) -0.003(2) -0.003(2)
N1 0.049(3) 0.060(3) 0.056(3) -0.006(3) 0.006(3) 0.010(2)
N4 0.055(3) 0.063(3) 0.044(3) 0.003(3) 0.000(3) -0.013(3)
N2 0.046(3) 0.062(3) 0.074(4) -0.005(3) 0.004(3) 0.010(3)
C6 0.044(3) 0.046(3) 0.036(3) -0.002(3) -0.002(3) -0.004(3)
C8 0.052(4) 0.050(3) 0.034(4) -0.002(3) -0.003(3) 0.003(3)
C9 0.062(4) 0.051(3) 0.033(3) -0.009(3) -0.002(3) -0.001(3)
C13 0.048(3) 0.051(3) 0.038(4) 0.000(3) 0.000(3) 0.005(3)
C12 0.040(3) 0.050(3) 0.048(4) 0.002(3) 0.003(3) 0.000(3)
C5 0.049(4) 0.046(3) 0.049(4) -0.001(3) -0.014(3) -0.005(3)
C11 0.051(4) 0.060(4) 0.045(4) -0.004(3) -0.001(3) 0.003(3)
C3 0.043(3) 0.043(3) 0.049(4) -0.001(3) 0.001(3) -0.004(2)
C1 0.043(3) 0.046(3) 0.036(3) 0.005(3) 0.000(3) 0.001(3)
C7 0.050(3) 0.056(4) 0.040(4) -0.003(3) -0.009(3) 0.001(3)
C4 0.043(3) 0.041(3) 0.055(4) 0.006(3) -0.001(3) -0.003(3)
C33 0.040(3) 0.057(4) 0.039(4) -0.002(3) -0.002(3) 0.004(3)
C10 0.045(4) 0.055(4) 0.052(4) -0.007(3) 0.006(3) 0.005(3)
C2 0.039(3) 0.044(3) 0.042(3) 0.005(3) 0.002(3) -0.001(2)
C24 0.054(4) 0.049(4) 0.054(4) 0.000(3) -0.003(3) 0.008(3)
C14 0.038(3) 0.062(4) 0.060(4) 0.004(3) -0.012(3) -0.002(3)
C36 0.070(4) 0.057(4) 0.038(4) 0.006(3) -0.004(3) -0.013(3)
C27 0.054(4) 0.058(4) 0.073(5) -0.013(4) -0.001(4) 0.013(3)
C25 0.058(4) 0.058(4) 0.062(4) -0.006(3) 0.004(4) 0.010(3)
C34 0.074(4) 0.060(4) 0.058(5) 0.009(4) 0.003(4) -0.010(3)
C35 0.086(5) 0.058(4) 0.057(5) 0.007(4) 0.008(4) -0.022(3)
C19 0.055(4) 0.094(5) 0.048(4) -0.022(4) -0.009(3) 0.001(3)
C26 0.059(4) 0.066(4) 0.078(5) -0.011(4) 0.019(4) 0.012(4)
C20 0.054(4) 0.085(5) 0.052(4) -0.009(4) 0.010(3) 0.002(4)
C18 0.058(4) 0.053(4) 0.084(5) -0.008(4) -0.006(4) -0.001(3)
C39 0.076(5) 0.080(5) 0.052(5) 0.004(4) 0.001(4) -0.023(4)
C30 0.049(4) 0.081(5) 0.087(6) -0.016(4) -0.008(4) 0.001(4)
C17 0.068(5) 0.078(5) 0.103(6) -0.011(4) -0.038(4) 0.003(4)
C38 0.100(5) 0.068(4) 0.044(4) 0.003(3) -0.003(4) -0.011(4)
C29 0.081(5) 0.074(5) 0.085(6) -0.003(4) -0.016(4) 0.000(4)
C37 0.064(4) 0.095(5) 0.068(5) 0.005(4) -0.020(4) 0.003(4)
C15 0.063(4) 0.081(5) 0.116(7) 0.000(5) -0.034(4) 0.011(4)
C32 0.077(5) 0.114(6) 0.104(7) -0.027(5) -0.023(5) 0.013(5)
C16 0.046(4) 0.160(8) 0.098(7) 0.046(6) 0.003(4) 0.004(4)
C28 0.075(5) 0.096(6) 0.083(6) 0.003(5) 0.006(4) -0.007(4)
C31 0.084(5) 0.087(5) 0.128(8) 0.003(5) -0.017(5) -0.021(4)
C40 0.074(5) 0.226(11) 0.070(6) 0.038(6) -0.026(5) -0.063(6)
C41 0.271(13) 0.085(6) 0.052(5) -0.024(5) 0.025(7) -0.014(7)
C23 0.160(19) 0.138(15) 0.17(2) 0.012(14) 0.134(18) -0.028(14)
C22 0.108(12) 0.142(16) 0.095(12) 0.000(10) 0.061(10) 0.048(11)
C21 0.051(10) 0.58(6) 0.062(13) -0.13(2) 0.004(9) 0.060(19)

loop_
_atom_type_symbol
_atom_type_description
_atom_type_scat_dispersion_real
_atom_type_scat_dispersion_imag
_atom_type_scat_source
C C 0.0033 0.0016 'International Tables Vol C Tables 4.2.6.8 and 6.1.1.4'
H H 0.0000 0.0000 'International Tables Vol C Tables 4.2.6.8 and 6.1.1.4'
N N 0.0061 0.0033 'International Tables Vol C Tables 4.2.6.8 and 6.1.1.4'
O O 0.0106 0.0060 'International Tables Vol C Tables 4.2.6.8 and 6.1.1.4'
P P 0.1023 0.0942 'International Tables Vol C Tables 4.2.6.8 and 6.1.1.4'
Cl Cl 0.1484 0.1585 'International Tables Vol C Tables 4.2.6.8 and 6.1.1.4'
Ni Ni 0.3393 1.1124 'International Tables Vol C Tables 4.2.6.8 and 6.1.1.4'
Cu Cu 0.3201 1.2651 'International Tables Vol C Tables 4.2.6.8 and 6.1.1.4'

loop_
_geom_angle_atom_site_label_1
_geom_angle_atom_site_label_2
_geom_angle_atom_site_label_3
_geom_angle
_geom_angle_site_symmetry_1
_geom_angle_site_symmetry_3
_geom_angle_publ_flag
C33 Cu1 P1 101.06(16) . . ?
C33 Cu1 P1 147.66(16) . 9_766 ?
P1 Cu1 P1 108.83(5) . 9_766 ?
C33 Cu1 P2 93.96(16) . . ?
P1 Cu1 P2 158.16(6) . . ?
P1 Cu1 P2 61.58(6) 9_766 . ?
C33 Cu1 Cu1 153.84(16) . 9_766 ?
P1 Cu1 Cu1 55.40(5) . 9_766 ?
P1 Cu1 Cu1 53.43(4) 9_766 9_766 ?
P2 Cu1 Cu1 111.94(5) . 9_766 ?
C24 Ni1 P1 161.44(18) . . ?
C24 Ni1 Cl1 97.05(18) . . ?
P1 Ni1 Cl1 101.30(7) . . ?
C24 Ni1 P2 97.58(18) . 9_766 ?
P1 Ni1 P2 64.56(6) . 9_766 ?
Cl1 Ni1 P2 163.99(7) . 9_766 ?
C2 P1 Ni1 108.60(18) . . ?
C2 P1 Cu1 104.74(18) . . ?
Ni1 P1 Cu1 140.47(7) . . ?
C2 P1 Cu1 103.74(17) . 9_766 ?
Ni1 P1 Cu1 119.22(7) . 9_766 ?
Cu1 P1 Cu1 71.17(5) . 9_766 ?
C2 P1 P2 105.34(18) . 9_766 ?
Ni1 P1 P2 60.16(6) . 9_766 ?
Cu1 P1 P2 129.09(8) . 9_766 ?
Cu1 P1 P2 62.37(6) 9_766 9_766 ?
C12 P2 Ni1 98.07(18) . 9_766 ?
C12 P2 P1 115.20(18) . 9_766 ?
Ni1 P2 P1 55.28(5) 9_766 9_766 ?
C12 P2 Cu1 94.12(18) . . ?
Ni1 P2 Cu1 108.66(7) 9_766 . ?
P1 P2 Cu1 56.06(5) 9_766 . ?
C13 O1 C1 117.6(4) . . ?
C33 N3 C34 111.0(5) . . ?
C33 N3 C36 125.8(5) . . ?
C34 N3 C36 122.7(5) . . ?
C24 N1 C25 112.2(5) . . ?
C24 N1 C27 124.5(5) . . ?
C25 N1 C27 123.2(5) . . ?
C33 N4 C35 109.9(5) . . ?
C33 N4 C39 124.5(5) . . ?
C35 N4 C39 125.6(5) . . ?
C24 N2 C26 110.1(5) . . ?
C24 N2 C30 122.8(5) . . ?
C26 N2 C30 126.9(5) . . ?
C1 C6 C5 116.7(5) . . ?
C1 C6 C7 120.2(5) . . ?
C5 C6 C7 123.1(5) . . ?
C13 C8 C9 117.6(5) . . ?
C13 C8 C7 119.2(5) . . ?
C9 C8 C7 123.2(5) . . ?
C10 C9 C8 121.9(5) . . ?
C10 C9 H9 119.0 . . ?
C8 C9 H9 119.0 . . ?
C8 C13 O1 120.6(5) . . ?
C8 C13 C12 123.2(5) . . ?
O1 C13 C12 116.2(5) . . ?
C11 C12 C13 116.0(5) . . ?
C11 C12 P2 116.0(4) . . ?
C13 C12 P2 128.0(4) . . ?
C4 C5 C6 122.2(5) . . ?
C4 C5 H5 118.9 . . ?
C6 C5 H5 118.9 . . ?
C12 C11 C10 125.0(5) . . ?
C12 C11 H11 117.5 . . ?
C10 C11 H11 117.5 . . ?
C2 C3 C4 122.9(5) . . ?
C2 C3 H3 118.6 . . ?
C4 C3 H3 118.6 . . ?
C6 C1 O1 120.1(5) . . ?
C6 C1 C2 124.1(5) . . ?
O1 C1 C2 115.6(5) . . ?
C6 C7 C8 108.5(4) . . ?
C6 C7 C19 111.3(5) . . ?
C8 C7 C19 111.3(5) . . ?
C6 C7 C18 109.2(5) . . ?
C8 C7 C18 108.1(4) . . ?
C19 C7 C18 108.3(5) . . ?
C5 C4 C3 118.7(5) . . ?
C5 C4 C14 122.7(5) . . ?
C3 C4 C14 118.5(5) . . ?
N3 C33 N4 104.9(5) . . ?
N3 C33 Cu1 134.2(4) . . ?
N4 C33 Cu1 120.7(4) . . ?
C9 C10 C11 116.4(5) . . ?
C9 C10 C20 120.0(5) . . ?
C11 C10 C20 123.5(5) . . ?
C3 C2 C1 115.0(5) . . ?
C3 C2 P1 121.2(4) . . ?
C1 C2 P1 123.3(4) . . ?
N1 C24 N2 104.1(5) . . ?
N1 C24 Ni1 126.7(4) . . ?
N2 C24 Ni1 129.2(5) . . ?
C15 C14 C16 109.8(6) . . ?
C15 C14 C17 106.2(5) . . ?
C16 C14 C17 109.7(5) . . ?
C15 C14 C4 109.4(5) . . ?
C16 C14 C4 108.9(5) . . ?
C17 C14 C4 112.7(5) . . ?
N3 C36 C38 111.6(5) . . ?
N3 C36 C37 111.4(5) . . ?
C38 C36 C37 112.3(5) . . ?
N3 C36 H36 107.1 . . ?
C38 C36 H36 107.1 . . ?
C37 C36 H36 107.1 . . ?
N1 C27 C28 110.0(5) . . ?
N1 C27 C29 111.1(5) . . ?
C28 C27 C29 113.1(6) . . ?
N1 C27 H27 107.5 . . ?
C28 C27 H27 107.5 . . ?
C29 C27 H27 107.5 . . ?
C26 C25 N1 105.9(6) . . ?
C26 C25 H25 127.1 . . ?
N1 C25 H25 127.1 . . ?
C35 C34 N3 106.2(6) . . ?
C35 C34 H34 126.9 . . ?
N3 C34 H34 126.9 . . ?
C34 C35 N4 107.9(6) . . ?
C34 C35 H35 126.1 . . ?
N4 C35 H35 126.1 . . ?
C7 C19 H19A 109.5 . . ?
C7 C19 H19B 109.5 . . ?
H19A C19 H19B 109.5 . . ?
C7 C19 H19C 109.5 . . ?
H19A C19 H19C 109.5 . . ?
H19B C19 H19C 109.5 . . ?
C25 C26 N2 107.9(6) . . ?
C25 C26 H26 126.1 . . ?
N2 C26 H26 126.1 . . ?
C22A C20 C21A 113.8(11) . . ?
C21 C20 C10 115.3(8) . . ?
C22A C20 C10 113.6(9) . . ?
C21A C20 C10 111.8(10) . . ?
C21 C20 C23 115.5(16) . . ?
C10 C20 C23 111.7(8) . . ?
C21 C20 C22 105.1(14) . . ?
C10 C20 C22 107.3(7) . . ?
C23 C20 C22 100.2(11) . . ?
C22A C20 C23A 106.1(10) . . ?
C21A C20 C23A 104.6(10) . . ?
C10 C20 C23A 106.0(7) . . ?
C7 C18 H18A 109.5 . . ?
C7 C18 H18B 109.5 . . ?
H18A C18 H18B 109.5 . . ?
C7 C18 H18C 109.5 . . ?
H18A C18 H18C 109.5 . . ?
H18B C18 H18C 109.5 . . ?
N4 C39 C40 110.7(6) . . ?
N4 C39 C41 109.5(6) . . ?
C40 C39 C41 112.2(7) . . ?
N4 C39 H39 108.1 . . ?
C40 C39 H39 108.1 . . ?
C41 C39 H39 108.1 . . ?
N2 C30 C31 109.4(6) . . ?
N2 C30 C32 110.2(6) . . ?
C31 C30 C32 111.5(6) . . ?
N2 C30 H30 108.6 . . ?
C31 C30 H30 108.6 . . ?
C32 C30 H30 108.6 . . ?
C14 C17 H17A 109.5 . . ?
C14 C17 H17B 109.5 . . ?
H17A C17 H17B 109.5 . . ?
C14 C17 H17C 109.5 . . ?
H17A C17 H17C 109.5 . . ?
H17B C17 H17C 109.5 . . ?
C36 C38 H38A 109.5 . . ?
C36 C38 H38B 109.5 . . ?
H38A C38 H38B 109.5 . . ?
C36 C38 H38C 109.5 . . ?
H38A C38 H38C 109.5 . . ?
H38B C38 H38C 109.5 . . ?
C27 C29 H29A 109.5 . . ?
C27 C29 H29B 109.5 . . ?
H29A C29 H29B 109.5 . . ?
C27 C29 H29C 109.5 . . ?
H29A C29 H29C 109.5 . . ?
H29B C29 H29C 109.5 . . ?
C36 C37 H37A 109.5 . . ?
C36 C37 H37B 109.5 . . ?
H37A C37 H37B 109.5 . . ?
C36 C37 H37C 109.5 . . ?
H37A C37 H37C 109.5 . . ?
H37B C37 H37C 109.5 . . ?
C14 C15 H15A 109.5 . . ?
C14 C15 H15B 109.5 . . ?
H15A C15 H15B 109.5 . . ?
C14 C15 H15C 109.5 . . ?
H15A C15 H15C 109.5 . . ?
H15B C15 H15C 109.5 . . ?
C30 C32 H32A 109.5 . . ?
C30 C32 H32B 109.5 . . ?
H32A C32 H32B 109.5 . . ?
C30 C32 H32C 109.5 . . ?
H32A C32 H32C 109.5 . . ?
H32B C32 H32C 109.5 . . ?
C14 C16 H16A 109.5 . . ?
C14 C16 H16B 109.5 . . ?
H16A C16 H16B 109.5 . . ?
C14 C16 H16C 109.5 . . ?
H16A C16 H16C 109.5 . . ?
H16B C16 H16C 109.5 . . ?
C27 C28 H28A 109.5 . . ?
C27 C28 H28B 109.5 . . ?
H28A C28 H28B 109.5 . . ?
C27 C28 H28C 109.5 . . ?
H28A C28 H28C 109.5 . . ?
H28B C28 H28C 109.5 . . ?
C30 C31 H31A 109.5 . . ?
C30 C31 H31B 109.5 . . ?
H31A C31 H31B 109.5 . . ?
C30 C31 H31C 109.5 . . ?
H31A C31 H31C 109.5 . . ?
H31B C31 H31C 109.5 . . ?
C39 C40 H40A 109.5 . . ?
C39 C40 H40B 109.5 . . ?
H40A C40 H40B 109.5 . . ?
C39 C40 H40C 109.5 . . ?
H40A C40 H40C 109.5 . . ?
H40B C40 H40C 109.5 . . ?
C39 C41 H41A 109.5 . . ?
C39 C41 H41B 109.5 . . ?
H41A C41 H41B 109.5 . . ?
C39 C41 H41C 109.5 . . ?
H41A C41 H41C 109.5 . . ?
H41B C41 H41C 109.5 . . ?
C20 C21A H21A 109.5 . . ?
C20 C21A H21B 109.5 . . ?
H21A C21A H21B 109.5 . . ?
C20 C21A H21C 109.5 . . ?
H21A C21A H21C 109.5 . . ?
H21B C21A H21C 109.5 . . ?
C20 C23 H23A 109.5 . . ?
C20 C23 H23B 109.5 . . ?
H23A C23 H23B 109.5 . . ?
C20 C23 H23C 109.5 . . ?
H23A C23 H23C 109.5 . . ?
H23B C23 H23C 109.5 . . ?
C20 C22 H22A 109.5 . . ?
C20 C22 H22B 109.5 . . ?
H22A C22 H22B 109.5 . . ?
C20 C22 H22C 109.5 . . ?
H22A C22 H22C 109.5 . . ?
H22B C22 H22C 109.5 . . ?
C20 C23A H23D 109.5 . . ?
C20 C23A H23E 109.5 . . ?
H23D C23A H23E 109.5 . . ?
C20 C23A H23F 109.5 . . ?
H23D C23A H23F 109.5 . . ?
H23E C23A H23F 109.5 . . ?
C20 C22A H22D 109.5 . . ?
C20 C22A H22E 109.5 . . ?
H22D C22A H22E 109.5 . . ?
C20 C22A H22F 109.5 . . ?
H22D C22A H22F 109.5 . . ?
H22E C22A H22F 109.5 . . ?
C20 C21 H21D 109.5 . . ?
C20 C21 H21E 109.5 . . ?
H21D C21 H21E 109.5 . . ?
C20 C21 H21F 109.5 . . ?
H21D C21 H21F 109.5 . . ?
H21E C21 H21F 109.5 . . ?

loop_
_geom_bond_atom_site_label_1
_geom_bond_atom_site_label_2
_geom_bond_distance
_geom_bond_site_symmetry_2
_geom_bond_publ_flag
Cu1 C33 1.919(6) . ?
Cu1 P1 2.1644(16) . ?
Cu1 P1 2.2185(16) 9_766 ?
Cu1 P2 2.3692(16) . ?
Cu1 Cu1 2.5508(14) 9_766 ?
Ni1 C24 1.936(6) . ?
Ni1 P1 2.1407(16) . ?
Ni1 Cl1 2.240(2) . ?
Ni1 P2 2.2592(17) 9_766 ?
P1 C2 1.819(6) . ?
P1 P2 2.352(2) 9_766 ?
P2 C12 1.863(6) . ?
O1 C13 1.393(6) . ?
O1 C1 1.402(6) . ?
N3 C33 1.331(7) . ?
N3 C34 1.400(7) . ?
N3 C36 1.465(7) . ?
N1 C24 1.347(7) . ?
N1 C25 1.381(7) . ?
N1 C27 1.478(7) . ?
N4 C33 1.364(7) . ?
N4 C35 1.381(7) . ?
N4 C39 1.458(8) . ?
N2 C24 1.364(7) . ?
N2 C26 1.386(7) . ?
N2 C30 1.460(8) . ?
C6 C1 1.386(7) . ?
C6 C5 1.403(7) . ?
C6 C7 1.529(7) . ?
C8 C13 1.388(7) . ?
C8 C9 1.404(7) . ?
C8 C7 1.551(7) . ?
C9 C10 1.393(7) . ?
C9 H9 0.9500 . ?
C13 C12 1.395(7) . ?
C12 C11 1.372(8) . ?
C5 C4 1.361(7) . ?
C5 H5 0.9500 . ?
C11 C10 1.393(8) . ?
C11 H11 0.9500 . ?
C3 C2 1.390(7) . ?
C3 C4 1.405(7) . ?
C3 H3 0.9500 . ?
C1 C2 1.413(7) . ?
C7 C19 1.547(8) . ?
C7 C18 1.547(8) . ?
C4 C14 1.558(7) . ?
C10 C20 1.517(8) . ?
C14 C15 1.513(8) . ?
C14 C16 1.509(9) . ?
C14 C17 1.533(9) . ?
C36 C38 1.517(8) . ?
C36 C37 1.522(8) . ?
C36 H36 1.0000 . ?
C27 C28 1.506(9) . ?
C27 C29 1.502(9) . ?
C27 H27 1.0000 . ?
C25 C26 1.334(8) . ?
C25 H25 0.9500 . ?
C34 C35 1.322(8) . ?
C34 H34 0.9500 . ?
C35 H35 0.9500 . ?
C19 H19A 0.9800 . ?
C19 H19B 0.9800 . ?
C19 H19C 0.9800 . ?
C26 H26 0.9500 . ?
C20 C21 1.432(18) . ?
C20 C22A 1.465(17) . ?
C20 C21A 1.51(2) . ?
C20 C23 1.534(17) . ?
C20 C22 1.567(15) . ?
C20 C23A 1.630(15) . ?
C18 H18A 0.9800 . ?
C18 H18B 0.9800 . ?
C18 H18C 0.9800 . ?
C39 C40 1.485(9) . ?
C39 C41 1.511(10) . ?
C39 H39 1.0000 . ?
C30 C31 1.506(10) . ?
C30 C32 1.511(9) . ?
C30 H30 1.0000 . ?
C17 H17A 0.9800 . ?
C17 H17B 0.9800 . ?
C17 H17C 0.9800 . ?
C38 H38A 0.9800 . ?
C38 H38B 0.9800 . ?
C38 H38C 0.9800 . ?
C29 H29A 0.9800 . ?
C29 H29B 0.9800 . ?
C29 H29C 0.9800 . ?
C37 H37A 0.9800 . ?
C37 H37B 0.9800 . ?
C37 H37C 0.9800 . ?
C15 H15A 0.9800 . ?
C15 H15B 0.9800 . ?
C15 H15C 0.9800 . ?
C32 H32A 0.9800 . ?
C32 H32B 0.9800 . ?
C32 H32C 0.9800 . ?
C16 H16A 0.9800 . ?
C16 H16B 0.9800 . ?
C16 H16C 0.9800 . ?
C28 H28A 0.9800 . ?
C28 H28B 0.9800 . ?
C28 H28C 0.9800 . ?
C31 H31A 0.9800 . ?
C31 H31B 0.9800 . ?
C31 H31C 0.9800 . ?
C40 H40A 0.9800 . ?
C40 H40B 0.9800 . ?
C40 H40C 0.9800 . ?
C41 H41A 0.9800 . ?
C41 H41B 0.9800 . ?
C41 H41C 0.9800 . ?
C21A H21A 0.9800 . ?
C21A H21B 0.9800 . ?
C21A H21C 0.9800 . ?
C23 H23A 0.9800 . ?
C23 H23B 0.9800 . ?
C23 H23C 0.9800 . ?
C22 H22A 0.9800 . ?
C22 H22B 0.9800 . ?
C22 H22C 0.9800 . ?
C23A H23D 0.9800 . ?
C23A H23E 0.9800 . ?
C23A H23F 0.9800 . ?
C22A H22D 0.9800 . ?
C22A H22E 0.9800 . ?
C22A H22F 0.9800 . ?
C21 H21D 0.9800 . ?
C21 H21E 0.9800 . ?
C21 H21F 0.9800 . ?

loop_
_platon_squeeze_void_nr
_platon_squeeze_void_average_x
_platon_squeeze_void_average_y
_platon_squeeze_void_average_z
_platon_squeeze_void_volume
_platon_squeeze_void_count_electrons
_platon_squeeze_void_content
1 0.000 0.250 0.965 708 118 ' '
2 0.000 0.750 0.034 708 118 ' '
3 0.218 0.479 0.225 16 1 ' '
4 0.218 0.979 0.775 16 1 ' '
5 0.229 0.032 0.025 16 1 ' '
6 0.229 0.532 0.975 16 1 ' '
7 0.282 0.021 0.275 16 1 ' '
8 0.271 0.468 0.475 16 1 ' '
9 0.282 0.521 0.725 16 1 ' '
10 0.271 0.968 0.525 16 1 ' '
11 0.500 0.250 0.217 708 118 ' '
12 0.500 0.750 0.781 708 118 ' '
13 0.718 0.479 0.275 16 1 ' '
14 0.718 0.979 0.725 16 1 ' '
15 0.729 0.032 0.475 16 1 ' '
16 0.729 0.532 0.525 16 1 ' '
17 0.782 0.021 0.225 16 1 ' '
18 0.771 0.468 0.025 16 1 ' '
19 0.782 0.521 0.775 16 1 ' '
20 0.771 0.968 0.975 16 1 ' '
